data_1552607
loop_
_publ_author_name
'Wang, Wen-Li'
'Zhu, Dong-Rong'
'Chen, Chen'
'Zhu, Tian-Yu'
'Han, Chao'
'Liu, Fei-Yan'
'Li, Ling-Nan'
'Luo, Jian-Guang'
'Kong, Ling-Yi'

_publ_section_title
;
 Taicrypnacids A and B, a Pair of C<sub>37</sub> Heterodimeric Diterpenoid
 Stereoisomers from <i>Taiwania cryptomerioides</i>.
;
_journal_issue 8
_journal_name_full 'Journal of natural products'
_journal_page_first 2087
_journal_page_last 2093
_journal_paper_doi 10.1021/acs.jnatprod.8b00815
_journal_volume 82
_journal_year 2019
_chemical_absolute_configuration rmad
_chemical_formula_moiety 'C38 H54 O4'
_chemical_formula_sum 'C38 H54 O4'
_chemical_formula_weight 574.81
_space_group_crystal_system monoclinic
_space_group_IT_number 4
_space_group_name_Hall 'P 2yb'
_space_group_name_H-M_alt 'P 1 21 1'
_atom_sites_solution_hydrogens mixed
_atom_sites_solution_primary dual
_audit_creation_date 2018-04-30
_audit_creation_method
;
Olex2 1.2
(compiled 2018.04.26 svn.r3504 for OlexSys, GUI svn.r5492)
;
_cell_angle_alpha 90
_cell_angle_beta 91.587(2)
_cell_angle_gamma 90
_cell_formula_units_Z 2
_cell_length_a 7.5430(2)
_cell_length_b 11.3039(3)
_cell_length_c 19.2193(6)
_cell_measurement_reflns_used 7484
_cell_measurement_temperature 173
_cell_measurement_theta_max 69.570
_cell_measurement_theta_min 2.300
_cell_volume 1638.11(8)
_computing_cell_refinement 'SAINT v8.34A (Bruker, 2013)'
_computing_data_reduction 'SAINT v8.34A (Bruker, 2013)'
_computing_molecular_graphics 'Olex2 (Dolomanov et al., 2009)'
_computing_publication_material 'Olex2 (Dolomanov et al., 2009)'
_computing_structure_refinement 'ShelXL (Sheldrick, 2015)'
_computing_structure_solution 'ShelXT (Sheldrick, 2015)'
_diffrn_ambient_temperature 173.0
_diffrn_measured_fraction_theta_full 0.967
_diffrn_measured_fraction_theta_max 0.967
_diffrn_measurement_device_type 'Bruker APEX-II CCD'
_diffrn_measurement_method '\f and \w scans'
_diffrn_radiation_type CuK\a
_diffrn_radiation_wavelength 1.54178
_diffrn_reflns_av_R_equivalents 0.0396
_diffrn_reflns_av_unetI/netI 0.0326
_diffrn_reflns_Laue_measured_fraction_full 0.967
_diffrn_reflns_Laue_measured_fraction_max 0.967
_diffrn_reflns_limit_h_max 8
_diffrn_reflns_limit_h_min -8
_diffrn_reflns_limit_k_max 13
_diffrn_reflns_limit_k_min -12
_diffrn_reflns_limit_l_max 22
_diffrn_reflns_limit_l_min -22
_diffrn_reflns_number 18347
_diffrn_reflns_point_group_measured_fraction_full 0.918
_diffrn_reflns_point_group_measured_fraction_max 0.918
_diffrn_reflns_theta_full 65.990
_diffrn_reflns_theta_max 65.990
_diffrn_reflns_theta_min 2.300
_diffrn_standards_number 0
_exptl_absorpt_coefficient_mu 0.570
_exptl_absorpt_correction_T_max 0.7534
_exptl_absorpt_correction_T_min 0.6851
_exptl_absorpt_correction_type multi-scan
_exptl_absorpt_process_details
'SADABS-2014/5 (Bruker,2014/5) was used for absorption correction. wR2(int) was 0.0735 before and 0.0554 after correction. The Ratio of minimum to maximum transmission is 0.9093. The \l/2 correction factor is 0.00150.'
_exptl_crystal_colour colourless
_exptl_crystal_colour_primary colourless
_exptl_crystal_density_diffrn 1.165
_exptl_crystal_description needle
_exptl_crystal_F_000 628
_exptl_crystal_size_max 0.12
_exptl_crystal_size_mid 0.08
_exptl_crystal_size_min 0.03
_refine_diff_density_max 0.116
_refine_diff_density_min -0.130
_refine_diff_density_rms 0.027
_refine_ls_abs_structure_details
;
 Flack x determined using 2020 quotients [(I+)-(I-)]/[(I+)+(I-)]
 (Parsons, Flack and Wagner, Acta Cryst. B69 (2013) 249-259).
;
_refine_ls_abs_structure_Flack 0.16(10)
_refine_ls_extinction_method none
_refine_ls_goodness_of_fit_ref 1.041
_refine_ls_hydrogen_treatment mixed
_refine_ls_matrix_type full
_refine_ls_number_parameters 390
_refine_ls_number_reflns 5224
_refine_ls_number_restraints 2
_refine_ls_restrained_S_all 1.040
_refine_ls_R_factor_all 0.0353
_refine_ls_R_factor_gt 0.0317
_refine_ls_shift/su_max 0.000
_refine_ls_shift/su_mean 0.000
_refine_ls_structure_factor_coef Fsqd
_refine_ls_weighting_details 'w=1/[\s^2^(Fo^2^)+(0.0473P)^2^+0.0465P] where P=(Fo^2^+2Fc^2^)/3'
_refine_ls_weighting_scheme calc
_refine_ls_wR_factor_gt 0.0789
_refine_ls_wR_factor_ref 0.0808
_reflns_Friedel_coverage 0.800
_reflns_Friedel_fraction_full 0.864
_reflns_Friedel_fraction_max 0.864
_reflns_number_gt 4824
_reflns_number_total 5224
_reflns_threshold_expression 'I > 2\s(I)'
_cod_data_source_file np8b00815_si_002.cif
_cod_data_source_block cu_20180421-ysh-2_0m
_cod_database_code 1552607
_shelx_shelxl_version_number 2014/7
_shelx_space_group_comment
;
The symmetry employed for this shelxl refinement is uniquely defined
by the following loop, which should always be used as a source of
symmetry information in preference to the above space-group names.
They are only intended as comments.
;
_shelx_estimated_absorpt_t_max 0.983
_shelx_estimated_absorpt_t_min 0.935
_olex2_refinement_description
;
1. Fixed Uiso
 At 1.2 times of:
  All C(H) groups, All C(H,H) groups
 At 1.5 times of:
  All C(H,H,H) groups
2. Restrained distances
 O1-H1
 0.84 with sigma of 0.02
3.a Ternary CH refined with riding coordinates:
 C5(H5), C5'(H5'), C7(H7), C9'(H9'), C14'(H14')
3.b Secondary CH2 refined with riding coordinates:
 C1'(H1'A,H1'B), C1(H1A,H1B), C2(H2A,H2B), C2'(H2'A,H2'B), C3'(H3'A,H3'B),
 C3(H3A,H3B), C6'(H6'A,H6'B), C6(H6A,H6B), C7'(H7'A,H7'B), C11'(H11A,H11B),
 C15'(H15A,H15B)
3.c Aromatic/amide H refined with riding coordinates:
 C11(H11), C12'(H12'), C12(H12)
3.d X=CH2 refined with riding coordinates:
 C17'(H17A,H17B)
3.e Idealised Me refined as rotating group:
 C16'(H16A,H16B,H16C), C18(H18A,H18B,H18C), C19(H19A,H19B,H19C), C19'(H19D,
 H19E,H19F), C20'(H20A,H20B,H20C), C20(H20D,H20E,H20F), C21'(H21A,H21B,H21C)
;
_olex2_submission_special_instructions 'No special instructions were received'

loop_
_space_group_symop_operation_xyz
'x, y, z'
'-x, y+1/2, -z'

loop_
_atom_site_label
_atom_site_type_symbol
_atom_site_fract_x
_atom_site_fract_y
_atom_site_fract_z
_atom_site_U_iso_or_equiv
_atom_site_adp_type
_atom_site_occupancy
_atom_site_site_symmetry_order
_atom_site_calc_flag
_atom_site_refinement_flags_posn
O1 O -0.3257(2) 0.49087(17) 0.24871(9) 0.0446(4) Uani 1 1 d D
O2 O 0.00873(19) 0.56795(13) 0.22994(8) 0.0333(3) Uani 1 1 d .
O3 O 0.8568(4) 0.5418(2) 0.63005(19) 0.1175(13) Uani 1 1 d .
O4 O 1.0589(3) 0.66685(17) 0.66706(11) 0.0614(5) Uani 1 1 d .
C1' C 0.4460(3) 0.8016(3) 0.54440(12) 0.0434(6) Uani 1 1 d .
H1'A H 0.3566 0.8580 0.5255 0.052 Uiso 1 1 calc R
H1'B H 0.3903 0.7223 0.5454 0.052 Uiso 1 1 calc R
C1 C 0.0431(4) 0.1273(2) 0.03672(14) 0.0462(6) Uani 1 1 d .
H1A H 0.0038 0.0632 0.0678 0.055 Uiso 1 1 calc R
H1B H -0.0639 0.1627 0.0141 0.055 Uiso 1 1 calc R
C2 C 0.1596(4) 0.0748(3) -0.01899(15) 0.0562(7) Uani 1 1 d .
H2A H 0.2651 0.0371 0.0034 0.067 Uiso 1 1 calc R
H2B H 0.0926 0.0132 -0.0452 0.067 Uiso 1 1 calc R
C2' C 0.4980(4) 0.8379(3) 0.61853(14) 0.0554(7) Uani 1 1 d .
H2'A H 0.5444 0.9199 0.6183 0.067 Uiso 1 1 calc R
H2'B H 0.3916 0.8366 0.6475 0.067 Uiso 1 1 calc R
C3' C 0.6379(4) 0.7560(3) 0.65013(13) 0.0581(8) Uani 1 1 d .
H3'A H 0.5870 0.6756 0.6543 0.070 Uiso 1 1 calc R
H3'B H 0.6707 0.7840 0.6976 0.070 Uiso 1 1 calc R
C3 C 0.2185(4) 0.1704(3) -0.06869(14) 0.0547(7) Uani 1 1 d .
H3A H 0.1124 0.2047 -0.0925 0.066 Uiso 1 1 calc R
H3B H 0.2925 0.1340 -0.1046 0.066 Uiso 1 1 calc R
C4 C 0.3245(3) 0.2704(2) -0.03251(13) 0.0439(6) Uani 1 1 d .
C4' C 0.8062(3) 0.7491(2) 0.60678(12) 0.0426(6) Uani 1 1 d .
C5 C 0.2151(3) 0.3165(2) 0.02956(12) 0.0350(5) Uani 1 1 d .
H5 H 0.1069 0.3523 0.0069 0.042 Uiso 1 1 calc R
C5' C 0.7526(3) 0.7200(2) 0.52991(11) 0.0354(5) Uani 1 1 d .
H5' H 0.6998 0.6389 0.5318 0.043 Uiso 1 1 calc R
C6' C 0.9124(3) 0.7068(2) 0.48349(13) 0.0447(6) Uani 1 1 d .
H6'A H 1.0028 0.6561 0.5070 0.054 Uiso 1 1 calc R
H6'B H 0.9660 0.7854 0.4755 0.054 Uiso 1 1 calc R
C6 C 0.3081(3) 0.4219(2) 0.06698(12) 0.0390(5) Uani 1 1 d .
H6A H 0.4379 0.4095 0.0658 0.047 Uiso 1 1 calc R
H6B H 0.2804 0.4949 0.0404 0.047 Uiso 1 1 calc R
C7' C 0.8563(3) 0.6516(3) 0.41371(14) 0.0474(6) Uani 1 1 d .
H7'A H 0.9585 0.6512 0.3825 0.057 Uiso 1 1 calc R
H7'B H 0.8193 0.5687 0.4211 0.057 Uiso 1 1 calc R
C7 C 0.2574(3) 0.44124(19) 0.14277(11) 0.0309(5) Uani 1 1 d .
H7 H 0.3410 0.3930 0.1724 0.037 Uiso 1 1 calc R
C8' C 0.7056(3) 0.7196(2) 0.38001(12) 0.0370(5) Uani 1 1 d .
C8 C 0.0720(3) 0.39736(18) 0.15659(10) 0.0284(4) Uani 1 1 d .
C9' C 0.5474(3) 0.7328(2) 0.42644(11) 0.0327(5) Uani 1 1 d .
H9' H 0.5162 0.6505 0.4408 0.039 Uiso 1 1 calc R
C9 C 0.0125(3) 0.29076(19) 0.12672(11) 0.0324(5) Uani 1 1 d .
C10' C 0.6046(3) 0.7980(2) 0.49539(11) 0.0329(5) Uani 1 1 d .
C10 C 0.1405(3) 0.2226(2) 0.08060(11) 0.0353(5) Uani 1 1 d .
C11 C -0.1578(3) 0.2530(2) 0.14034(12) 0.0381(5) Uani 1 1 d .
H11 H -0.1993 0.1802 0.1212 0.046 Uiso 1 1 calc R
C11' C 0.3807(3) 0.7809(2) 0.38782(12) 0.0385(5) Uani 1 1 d .
H11A H 0.2888 0.8009 0.4216 0.046 Uiso 1 1 calc R
H11B H 0.4106 0.8535 0.3618 0.046 Uiso 1 1 calc R
C12' C 0.3122(3) 0.6877(2) 0.33833(11) 0.0345(5) Uani 1 1 d .
H12' H 0.3220 0.6090 0.3554 0.041 Uiso 1 1 calc R
C12 C -0.2691(3) 0.3195(2) 0.18136(13) 0.0395(5) Uani 1 1 d .
H12 H -0.3852 0.2916 0.1901 0.047 Uiso 1 1 calc R
C13' C 0.2402(3) 0.69670(19) 0.27472(11) 0.0330(5) Uani 1 1 d .
C13 C -0.2127(3) 0.4251(2) 0.20941(11) 0.0346(5) Uani 1 1 d .
C14 C -0.0399(3) 0.46318(19) 0.19763(11) 0.0295(4) Uani 1 1 d .
C14' C 0.2004(3) 0.5824(2) 0.23729(11) 0.0311(5) Uani 1 1 d .
H14' H 0.2472 0.5163 0.2671 0.037 Uiso 1 1 calc R
C15' C 0.2782(3) 0.5694(2) 0.16603(11) 0.0326(5) Uani 1 1 d .
H15A H 0.4053 0.5913 0.1680 0.039 Uiso 1 1 calc R
H15B H 0.2159 0.6224 0.1325 0.039 Uiso 1 1 calc R
C16' C 0.2046(4) 0.8105(2) 0.23711(13) 0.0468(6) Uani 1 1 d .
H16A H 0.2929 0.8215 0.2012 0.070 Uiso 1 1 calc GR
H16B H 0.2120 0.8763 0.2702 0.070 Uiso 1 1 calc GR
H16C H 0.0857 0.8081 0.2153 0.070 Uiso 1 1 calc GR
C17' C 0.7157(4) 0.7636(2) 0.31646(14) 0.0483(6) Uani 1 1 d .
H17A H 0.8202 0.7526 0.2908 0.058 Uiso 1 1 calc R
H17B H 0.6183 0.8062 0.2965 0.058 Uiso 1 1 calc R
C18 C 0.3453(4) 0.3701(3) -0.08504(14) 0.0590(7) Uani 1 1 d .
H18A H 0.2285 0.4032 -0.0973 0.088 Uiso 1 1 calc GR
H18B H 0.3999 0.3391 -0.1270 0.088 Uiso 1 1 calc GR
H18C H 0.4210 0.4322 -0.0646 0.088 Uiso 1 1 calc GR
C18' C 0.9080(4) 0.6416(3) 0.63478(15) 0.0542(7) Uani 1 1 d .
C19 C 0.5107(3) 0.2262(3) -0.01155(15) 0.0556(7) Uani 1 1 d .
H19A H 0.5739 0.2879 0.0150 0.083 Uiso 1 1 calc GR
H19B H 0.5762 0.2074 -0.0535 0.083 Uiso 1 1 calc GR
H19C H 0.5010 0.1551 0.0172 0.083 Uiso 1 1 calc GR
C19' C 0.9192(4) 0.8622(2) 0.61554(14) 0.0471(6) Uani 1 1 d .
H19D H 1.0234 0.8566 0.5864 0.071 Uiso 1 1 calc GR
H19E H 0.9577 0.8707 0.6644 0.071 Uiso 1 1 calc GR
H19F H 0.8483 0.9312 0.6014 0.071 Uiso 1 1 calc GR
C20' C 0.6608(3) 0.9250(2) 0.47784(12) 0.0415(5) Uani 1 1 d .
H20A H 0.7758 0.9235 0.4553 0.062 Uiso 1 1 calc GR
H20B H 0.6706 0.9717 0.5207 0.062 Uiso 1 1 calc GR
H20C H 0.5718 0.9608 0.4463 0.062 Uiso 1 1 calc GR
C20 C 0.2792(3) 0.1600(2) 0.12889(14) 0.0453(6) Uani 1 1 d .
H20D H 0.3575 0.2192 0.1508 0.068 Uiso 1 1 calc GR
H20E H 0.3497 0.1052 0.1014 0.068 Uiso 1 1 calc GR
H20F H 0.2181 0.1159 0.1650 0.068 Uiso 1 1 calc GR
C21' C 1.1561(5) 0.5688(3) 0.6983(2) 0.0748(10) Uani 1 1 d .
H21A H 1.1709 0.5064 0.6635 0.112 Uiso 1 1 calc GR
H21B H 1.0900 0.5374 0.7375 0.112 Uiso 1 1 calc GR
H21C H 1.2728 0.5962 0.7151 0.112 Uiso 1 1 calc GR
H1 H -0.270(4) 0.552(2) 0.2639(16) 0.056(9) Uiso 1 1 d D

loop_
_atom_site_aniso_label
_atom_site_aniso_U_11
_atom_site_aniso_U_22
_atom_site_aniso_U_33
_atom_site_aniso_U_23
_atom_site_aniso_U_13
_atom_site_aniso_U_12
O1 0.0354(10) 0.0507(11) 0.0484(10) -0.0063(9) 0.0109(7) -0.0030(8)
O2 0.0295(8) 0.0355(9) 0.0352(8) -0.0061(7) 0.0045(6) -0.0026(6)
O3 0.140(3) 0.0488(15) 0.158(3) 0.0353(16) -0.092(2) -0.0325(15)
O4 0.0642(13) 0.0462(11) 0.0726(13) -0.0046(10) -0.0196(10) 0.0037(9)
C1' 0.0385(14) 0.0549(15) 0.0373(12) -0.0136(12) 0.0080(9) -0.0036(11)
C1 0.0481(16) 0.0396(14) 0.0507(14) -0.0122(12) -0.0027(11) -0.0073(11)
C2 0.0600(18) 0.0490(17) 0.0595(17) -0.0263(14) -0.0013(13) -0.0083(13)
C2' 0.0540(18) 0.073(2) 0.0403(14) -0.0185(14) 0.0120(11) -0.0101(13)
C3' 0.0635(18) 0.078(2) 0.0331(13) -0.0056(13) 0.0039(11) -0.0211(15)
C3 0.0572(18) 0.0608(19) 0.0461(15) -0.0261(13) 0.0016(12) -0.0033(13)
C4 0.0441(15) 0.0472(15) 0.0406(13) -0.0141(11) 0.0045(10) 0.0001(10)
C4' 0.0493(15) 0.0396(14) 0.0385(12) -0.0015(10) -0.0041(10) -0.0093(10)
C5 0.0342(13) 0.0357(12) 0.0349(11) -0.0076(10) -0.0007(9) 0.0002(9)
C5' 0.0409(13) 0.0284(12) 0.0370(12) -0.0048(10) 0.0004(9) -0.0065(9)
C6' 0.0378(14) 0.0460(14) 0.0503(14) -0.0078(12) 0.0005(10) 0.0041(10)
C6 0.0413(14) 0.0370(13) 0.0393(12) -0.0086(10) 0.0093(10) -0.0072(9)
C7' 0.0426(15) 0.0488(15) 0.0511(14) -0.0118(12) 0.0092(10) 0.0098(11)
C7 0.0287(12) 0.0305(12) 0.0337(11) -0.0045(9) 0.0010(8) -0.0015(8)
C8' 0.0382(13) 0.0351(13) 0.0381(12) -0.0134(10) 0.0084(9) -0.0035(9)
C8 0.0291(12) 0.0301(12) 0.0260(10) 0.0028(8) -0.0021(8) -0.0014(8)
C9' 0.0343(12) 0.0315(12) 0.0325(11) -0.0087(10) 0.0053(8) -0.0020(9)
C9 0.0313(12) 0.0329(12) 0.0327(11) -0.0002(10) -0.0037(8) -0.0028(9)
C10' 0.0345(12) 0.0313(12) 0.0333(11) -0.0084(10) 0.0043(9) -0.0046(9)
C10 0.0356(13) 0.0315(12) 0.0387(11) -0.0079(10) -0.0033(9) -0.0017(9)
C11 0.0370(13) 0.0349(13) 0.0422(12) -0.0010(10) -0.0049(9) -0.0077(9)
C11' 0.0432(14) 0.0369(13) 0.0353(12) -0.0110(10) 0.0005(9) 0.0010(9)
C12' 0.0366(13) 0.0308(12) 0.0362(11) -0.0056(10) 0.0026(9) -0.0025(9)
C12 0.0266(13) 0.0445(15) 0.0472(13) 0.0021(11) -0.0002(9) -0.0077(9)
C13' 0.0335(12) 0.0313(12) 0.0345(11) -0.0052(9) 0.0046(8) -0.0008(9)
C13 0.0301(12) 0.0410(13) 0.0327(11) 0.0050(10) 0.0012(9) -0.0006(9)
C14 0.0297(12) 0.0312(12) 0.0274(10) 0.0027(9) -0.0025(8) -0.0036(8)
C14' 0.0305(12) 0.0326(12) 0.0303(11) -0.0035(9) 0.0001(8) -0.0029(9)
C15' 0.0300(12) 0.0324(12) 0.0355(11) -0.0042(10) 0.0024(8) -0.0043(9)
C16' 0.0587(17) 0.0370(14) 0.0446(14) -0.0039(11) -0.0024(11) 0.0026(11)
C17' 0.0501(16) 0.0514(16) 0.0442(14) -0.0097(12) 0.0125(10) -0.0091(11)
C18 0.069(2) 0.0697(19) 0.0386(13) -0.0077(14) 0.0148(12) -0.0007(15)
C18' 0.069(2) 0.0421(16) 0.0503(15) 0.0041(12) -0.0157(13) -0.0133(13)
C19 0.0455(16) 0.0631(18) 0.0588(16) -0.0244(15) 0.0087(11) 0.0063(12)
C19' 0.0507(16) 0.0406(14) 0.0496(14) -0.0066(12) -0.0091(11) -0.0086(11)
C20' 0.0497(15) 0.0331(12) 0.0414(13) -0.0079(11) -0.0011(10) -0.0042(10)
C20 0.0458(15) 0.0366(13) 0.0532(15) -0.0032(12) -0.0042(11) 0.0052(10)
C21' 0.083(2) 0.057(2) 0.082(2) -0.0029(18) -0.0266(18) 0.0167(16)

loop_
_atom_type_symbol
_atom_type_description
_atom_type_scat_dispersion_real
_atom_type_scat_dispersion_imag
_atom_type_scat_source
C C 0.0181 0.0091 'International Tables Vol C Tables 4.2.6.8 and 6.1.1.4'
H H 0.0000 0.0000 'International Tables Vol C Tables 4.2.6.8 and 6.1.1.4'
O O 0.0492 0.0322 'International Tables Vol C Tables 4.2.6.8 and 6.1.1.4'

loop_
_geom_angle_atom_site_label_1
_geom_angle_atom_site_label_2
_geom_angle_atom_site_label_3
_geom_angle
C13 O1 H1 109(2)
C14 O2 C14' 112.95(16)
C18' O4 C21' 116.8(2)
H1'A C1' H1'B 107.8
C2' C1' H1'A 108.9
C2' C1' H1'B 108.9
C2' C1' C10' 113.2(2)
C10' C1' H1'A 108.9
C10' C1' H1'B 108.9
H1A C1 H1B 107.9
C2 C1 H1A 109.1
C2 C1 H1B 109.1
C2 C1 C10 112.4(2)
C10 C1 H1A 109.1
C10 C1 H1B 109.1
C1 C2 H2A 109.6
C1 C2 H2B 109.6
H2A C2 H2B 108.1
C3 C2 C1 110.5(2)
C3 C2 H2A 109.6
C3 C2 H2B 109.6
C1' C2' H2'A 109.3
C1' C2' H2'B 109.3
H2'A C2' H2'B 108.0
C3' C2' C1' 111.6(2)
C3' C2' H2'A 109.3
C3' C2' H2'B 109.3
C2' C3' H3'A 109.0
C2' C3' H3'B 109.0
C2' C3' C4' 112.9(2)
H3'A C3' H3'B 107.8
C4' C3' H3'A 109.0
C4' C3' H3'B 109.0
C2 C3 H3A 108.9
C2 C3 H3B 108.9
C2 C3 C4 113.3(2)
H3A C3 H3B 107.7
C4 C3 H3A 108.9
C4 C3 H3B 108.9
C3 C4 C5 108.2(2)
C18 C4 C3 107.8(2)
C18 C4 C5 109.0(2)
C18 C4 C19 107.7(2)
C19 C4 C3 109.9(2)
C19 C4 C5 114.1(2)
C3' C4' C5' 109.12(19)
C3' C4' C19' 111.1(2)
C18' C4' C3' 105.2(2)
C18' C4' C5' 106.3(2)
C18' C4' C19' 110.5(2)
C19' C4' C5' 114.0(2)
C4 C5 H5 104.2
C4 C5 C10 117.46(19)
C6 C5 C4 111.71(19)
C6 C5 H5 104.2
C6 C5 C10 113.41(18)
C10 C5 H5 104.2
C4' C5' H5' 104.7
C4' C5' C10' 116.68(19)
C6' C5' C4' 112.74(19)
C6' C5' H5' 104.7
C6' C5' C10' 112.00(19)
C10' C5' H5' 104.7
C5' C6' H6'A 109.6
C5' C6' H6'B 109.6
C5' C6' C7' 110.4(2)
H6'A C6' H6'B 108.1
C7' C6' H6'A 109.6
C7' C6' H6'B 109.6
C5 C6 H6A 108.4
C5 C6 H6B 108.4
H6A C6 H6B 107.5
C7 C6 C5 115.45(19)
C7 C6 H6A 108.4
C7 C6 H6B 108.4
C6' C7' H7'A 109.5
C6' C7' H7'B 109.5
H7'A C7' H7'B 108.0
C8' C7' C6' 110.9(2)
C8' C7' H7'A 109.5
C8' C7' H7'B 109.5
C6 C7 H7 107.0
C8 C7 C6 112.09(18)
C8 C7 H7 107.0
C8 C7 C15' 110.40(17)
C15' C7 C6 112.87(19)
C15' C7 H7 107.0
C7' C8' C9' 113.2(2)
C17' C8' C7' 121.9(2)
C17' C8' C9' 124.9(2)
C9 C8 C7 119.74(19)
C14 C8 C7 120.22(19)
C14 C8 C9 120.0(2)
C8' C9' H9' 105.4
C8' C9' C10' 109.91(17)
C8' C9' C11' 113.32(19)
C10' C9' H9' 105.4
C11' C9' H9' 105.4
C11' C9' C10' 116.34(17)
C8 C9 C10 117.88(19)
C11 C9 C8 118.4(2)
C11 C9 C10 123.8(2)
C1' C10' C5' 108.26(19)
C1' C10' C9' 109.16(18)
C5' C10' C9' 105.75(17)
C20' C10' C1' 109.4(2)
C20' C10' C5' 115.11(19)
C20' C10' C9' 108.97(18)
C1 C10 C5 107.83(18)
C1 C10 C20 108.1(2)
C9 C10 C1 111.60(19)
C9 C10 C5 105.38(17)
C9 C10 C20 107.96(18)
C20 C10 C5 115.99(19)
C9 C11 H11 119.4
C9 C11 C12 121.2(2)
C12 C11 H11 119.4
C9' C11' H11A 110.0
C9' C11' H11B 110.0
H11A C11' H11B 108.3
C12' C11' C9' 108.64(18)
C12' C11' H11A 110.0
C12' C11' H11B 110.0
C11' C12' H12' 114.6
C13' C12' C11' 130.9(2)
C13' C12' H12' 114.6
C11 C12 H12 119.7
C13 C12 C11 120.5(2)
C13 C12 H12 119.7
C12' C13' C14' 116.5(2)
C12' C13' C16' 125.0(2)
C16' C13' C14' 118.44(19)
O1 C13 C14 121.2(2)
C12 C13 O1 119.8(2)
C12 C13 C14 119.0(2)
O2 C14 C8 123.84(19)
O2 C14 C13 115.38(19)
C8 C14 C13 120.8(2)
O2 C14' C13' 109.08(17)
O2 C14' H14' 107.8
O2 C14' C15' 108.07(16)
C13' C14' H14' 107.8
C13' C14' C15' 116.07(18)
C15' C14' H14' 107.8
C7 C15' H15A 110.0
C7 C15' H15B 110.0
C14' C15' C7 108.61(18)
C14' C15' H15A 110.0
C14' C15' H15B 110.0
H15A C15' H15B 108.3
C13' C16' H16A 109.5
C13' C16' H16B 109.5
C13' C16' H16C 109.5
H16A C16' H16B 109.5
H16A C16' H16C 109.5
H16B C16' H16C 109.5
C8' C17' H17A 120.0
C8' C17' H17B 120.0
H17A C17' H17B 120.0
C4 C18 H18A 109.5
C4 C18 H18B 109.5
C4 C18 H18C 109.5
H18A C18 H18B 109.5
H18A C18 H18C 109.5
H18B C18 H18C 109.5
O3 C18' O4 121.0(3)
O3 C18' C4' 124.5(3)
O4 C18' C4' 114.5(2)
C4 C19 H19A 109.5
C4 C19 H19B 109.5
C4 C19 H19C 109.5
H19A C19 H19B 109.5
H19A C19 H19C 109.5
H19B C19 H19C 109.5
C4' C19' H19D 109.5
C4' C19' H19E 109.5
C4' C19' H19F 109.5
H19D C19' H19E 109.5
H19D C19' H19F 109.5
H19E C19' H19F 109.5
C10' C20' H20A 109.5
C10' C20' H20B 109.5
C10' C20' H20C 109.5
H20A C20' H20B 109.5
H20A C20' H20C 109.5
H20B C20' H20C 109.5
C10 C20 H20D 109.5
C10 C20 H20E 109.5
C10 C20 H20F 109.5
H20D C20 H20E 109.5
H20D C20 H20F 109.5
H20E C20 H20F 109.5
O4 C21' H21A 109.5
O4 C21' H21B 109.5
O4 C21' H21C 109.5
H21A C21' H21B 109.5
H21A C21' H21C 109.5
H21B C21' H21C 109.5

loop_
_geom_bond_atom_site_label_1
_geom_bond_atom_site_label_2
_geom_bond_distance
O1 C13 1.373(3)
O1 H1 0.85(2)
O2 C14 1.382(3)
O2 C14' 1.458(3)
O3 C18' 1.195(4)
O4 C18' 1.313(3)
O4 C21' 1.450(4)
C1' H1'A 0.9900
C1' H1'B 0.9900
C1' C2' 1.524(3)
C1' C10' 1.544(3)
C1 H1A 0.9900
C1 H1B 0.9900
C1 C2 1.524(4)
C1 C10 1.542(3)
C2 H2A 0.9900
C2 H2B 0.9900
C2 C3 1.516(4)
C2' H2'A 0.9900
C2' H2'B 0.9900
C2' C3' 1.518(5)
C3' H3'A 0.9900
C3' H3'B 0.9900
C3' C4' 1.540(4)
C3 H3A 0.9900
C3 H3B 0.9900
C3 C4 1.540(4)
C4 C5 1.559(3)
C4 C18 1.525(4)
C4 C19 1.534(4)
C4' C5' 1.556(3)
C4' C18' 1.527(4)
C4' C19' 1.543(3)
C5 H5 1.0000
C5 C6 1.549(3)
C5 C10 1.560(3)
C5' H5' 1.0000
C5' C6' 1.527(3)
C5' C10' 1.557(3)
C6' H6'A 0.9900
C6' H6'B 0.9900
C6' C7' 1.528(4)
C6 H6A 0.9900
C6 H6B 0.9900
C6 C7 1.532(3)
C7' H7'A 0.9900
C7' H7'B 0.9900
C7' C8' 1.504(4)
C7 H7 1.0000
C7 C8 1.514(3)
C7 C15' 1.522(3)
C8' C9' 1.518(3)
C8' C17' 1.323(4)
C8 C9 1.403(3)
C8 C14 1.388(3)
C9' H9' 1.0000
C9' C10' 1.567(3)
C9' C11' 1.541(3)
C9 C10 1.536(3)
C9 C11 1.386(3)
C10' C20' 1.536(3)
C10 C20 1.550(3)
C11 H11 0.9500
C11 C12 1.388(4)
C11' H11A 0.9900
C11' H11B 0.9900
C11' C12' 1.501(3)
C12' H12' 0.9500
C12' C13' 1.328(3)
C12 H12 0.9500
C12 C13 1.373(3)
C13' C14' 1.505(3)
C13' C16' 1.496(3)
C13 C14 1.397(3)
C14' H14' 1.0000
C14' C15' 1.512(3)
C15' H15A 0.9900
C15' H15B 0.9900
C16' H16A 0.9800
C16' H16B 0.9800
C16' H16C 0.9800
C17' H17A 0.9500
C17' H17B 0.9500
C18 H18A 0.9800
C18 H18B 0.9800
C18 H18C 0.9800
C19 H19A 0.9800
C19 H19B 0.9800
C19 H19C 0.9800
C19' H19D 0.9800
C19' H19E 0.9800
C19' H19F 0.9800
C20' H20A 0.9800
C20' H20B 0.9800
C20' H20C 0.9800
C20 H20D 0.9800
C20 H20E 0.9800
C20 H20F 0.9800
C21' H21A 0.9800
C21' H21B 0.9800
C21' H21C 0.9800
